data_4316263
loop_
_publ_author_name
'S\'onia Barroso'
'Pedro Ad\~ao'
'Filipe Madeira'
'M. Teresa Duarte'
'Jo\~ao Costa Pessoa'
'Ana M. Martins'

_publ_contact_author_address
;
 Centro de Qu\'imica Estrutural, Instituto Superior T\'ecnico, 
 Av. Rovisco Pais, 1049-001 Lisboa, Portugal. 
;
_publ_contact_author_email ana.martins@ist.utl.pt
_publ_contact_author_name 'Ana M. Martins'
_publ_section_title
;
 Vanadium Diaminebis(phenolate) Complexes: Syntheses, Structures, and
 Reactivity in Sulfoxidation Catalysis
;
_journal_name_full 'Inorganic Chemistry'
_journal_page_first 7452
_journal_page_last 7463
_journal_paper_doi 10.1021/ic1007704
_journal_volume 49
_journal_year 2010
_chemical_formula_moiety 'C38 H62 Cl N2 O3 V, C4 H10 O'
_chemical_formula_sum 'C42 H72 Cl N2 O4 V'
_chemical_formula_weight 755.41
_space_group_IT_number 13
_symmetry_cell_setting monoclinic
_symmetry_Int_Tables_number 13
_symmetry_space_group_name_Hall '-P 2yc'
_symmetry_space_group_name_H-M 'P 1 2/c 1'
_atom_sites_solution_hydrogens geom
_atom_sites_solution_primary direct
_atom_sites_solution_secondary difmap
_audit_creation_method SHELXL-97
_cell_angle_alpha 90.00
_cell_angle_beta 94.182(15)
_cell_angle_gamma 90.00
_cell_formula_units_Z 4
_cell_length_a 27.851(7)
_cell_length_b 9.717(3)
_cell_length_c 17.162(5)
_cell_measurement_reflns_used 8293
_cell_measurement_temperature 150(2)
_cell_measurement_theta_max 25.23
_cell_measurement_theta_min 0.73
_cell_volume 4632(2)
_computing_cell_refinement 'Bruker SMART'
_computing_data_collection 'Bruker SMART'
_computing_data_reduction 'Bruker SAINT'
_computing_molecular_graphics 'Bruker SHELXTL'
_computing_publication_material 'BRUKER SHELXTL'
_computing_structure_refinement 'SHELXL-97 (Sheldrick, 1997)'
_computing_structure_solution 'SHELXS-97 (Sheldrick,1990)'
_diffrn_ambient_temperature 150(2)
_diffrn_measured_fraction_theta_full 0.988
_diffrn_measured_fraction_theta_max 0.988
_diffrn_measurement_device_type 'CCD area detector'
_diffrn_measurement_method 'phi and omega scans'
_diffrn_radiation_monochromator graphite
_diffrn_radiation_probe x-ray
_diffrn_radiation_type MoK\a
_diffrn_radiation_wavelength 0.71073
_diffrn_reflns_av_R_equivalents 0.1852
_diffrn_reflns_av_sigmaI/netI 0.1514
_diffrn_reflns_limit_h_max 33
_diffrn_reflns_limit_h_min -33
_diffrn_reflns_limit_k_max 11
_diffrn_reflns_limit_k_min -11
_diffrn_reflns_limit_l_max 20
_diffrn_reflns_limit_l_min -20
_diffrn_reflns_number 63105
_diffrn_reflns_theta_full 25.23
_diffrn_reflns_theta_max 25.23
_diffrn_reflns_theta_min 0.73
_diffrn_source 'fine-focus sealed tube'
_exptl_absorpt_coefficient_mu 0.309
_exptl_absorpt_correction_T_max 0.9698
_exptl_absorpt_correction_T_min 0.8364
_exptl_absorpt_correction_type multi-scan
_exptl_absorpt_process_details SADABS
_exptl_crystal_colour green
_exptl_crystal_density_diffrn 1.083
_exptl_crystal_density_method 'not measured'
_exptl_crystal_description needle
_exptl_crystal_F_000 1640
_exptl_crystal_size_max 0.60
_exptl_crystal_size_mid 0.20
_exptl_crystal_size_min 0.10
_platon_squeeze_details
;
;
_refine_diff_density_max 0.484
_refine_diff_density_min -0.473
_refine_diff_density_rms 0.104
_refine_ls_extinction_coef 0.0101(12)
_refine_ls_extinction_expression Fc^*^=kFc[1+0.001xFc^2^\l^3^/sin(2\q)]^-1/4^
_refine_ls_extinction_method SHELXL
_refine_ls_goodness_of_fit_ref 1.040
_refine_ls_hydrogen_treatment constr
_refine_ls_matrix_type full
_refine_ls_number_parameters 452
_refine_ls_number_reflns 8293
_refine_ls_number_restraints 0
_refine_ls_restrained_S_all 1.040
_refine_ls_R_factor_all 0.1693
_refine_ls_R_factor_gt 0.0934
_refine_ls_shift/su_max 0.000
_refine_ls_shift/su_mean 0.000
_refine_ls_structure_factor_coef Fsqd
_refine_ls_weighting_details 'calc w=1/[\s^2^(Fo^2^)+(0.1362P)^2^+0.0000P] where P=(Fo^2^+2Fc^2^)/3'
_refine_ls_weighting_scheme calc
_refine_ls_wR_factor_gt 0.2368
_refine_ls_wR_factor_ref 0.2668
_reflns_number_gt 4324
_reflns_number_total 8293
_reflns_threshold_expression >2sigma(I)
_cod_data_source_file ic1007704_si_003_1.cif
_cod_data_source_block 1
_cod_original_sg_symbol_H-M 'P 2/c'
_cod_database_code 4316263

loop_
_symmetry_equiv_pos_as_xyz
'x, y, z'
'-x, y, -z+1/2'
'-x, -y, -z'
'x, -y, z-1/2'

loop_
_atom_site_label
_atom_site_type_symbol
_atom_site_fract_x
_atom_site_fract_y
_atom_site_fract_z
_atom_site_U_iso_or_equiv
_atom_site_adp_type
_atom_site_occupancy
_atom_site_symmetry_multiplicity
_atom_site_calc_flag
_atom_site_refinement_flags
_atom_site_disorder_assembly
_atom_site_disorder_group
C1 C 0.2122(2) 0.6223(6) 0.5425(3) 0.0341(15) Uani 1 1 d . . .
H1A H 0.1793 0.6055 0.5221 0.041 Uiso 1 1 calc R . .
H1B H 0.2285 0.6718 0.5030 0.041 Uiso 1 1 calc R . .
C2 C 0.2120(2) 0.7091(7) 0.6154(3) 0.0387(16) Uani 1 1 d . . .
H2A H 0.2444 0.7411 0.6301 0.046 Uiso 1 1 calc R . .
H2B H 0.1916 0.7889 0.6053 0.046 Uiso 1 1 calc R . .
C3 C 0.1412(2) 0.6072(7) 0.6698(4) 0.0465(18) Uani 1 1 d . . .
H3A H 0.1305 0.5538 0.7123 0.070 Uiso 1 1 calc R . .
H3B H 0.1331 0.5599 0.6215 0.070 Uiso 1 1 calc R . .
H3C H 0.1256 0.6954 0.6686 0.070 Uiso 1 1 calc R . .
C4 C 0.2039(3) 0.7103(7) 0.7525(4) 0.0470(18) Uani 1 1 d . . .
H4A H 0.2380 0.7251 0.7612 0.071 Uiso 1 1 calc R . .
H4B H 0.1924 0.6625 0.7964 0.071 Uiso 1 1 calc R . .
H4C H 0.1878 0.7974 0.7463 0.071 Uiso 1 1 calc R . .
C11 C 0.1497(2) 0.3027(6) 0.5904(3) 0.0267(14) Uani 1 1 d . . .
C12 C 0.1032(2) 0.2492(6) 0.5985(3) 0.0267(13) Uani 1 1 d . . .
C13 C 0.0697(2) 0.2616(6) 0.5326(3) 0.0342(15) Uani 1 1 d . . .
H13 H 0.0386 0.2289 0.5367 0.041 Uiso 1 1 calc R . .
C14 C 0.0810(2) 0.3204(6) 0.4621(3) 0.0334(15) Uani 1 1 d . . .
C15 C 0.1280(2) 0.3593(6) 0.4565(3) 0.0331(15) Uani 1 1 d . . .
H15 H 0.1367 0.3940 0.4091 0.040 Uiso 1 1 calc R . .
C16 C 0.1631(2) 0.3496(6) 0.5177(3) 0.0294(14) Uani 1 1 d . . .
C17 C 0.2151(2) 0.3779(6) 0.5068(3) 0.0278(14) Uani 1 1 d . . .
H17A H 0.2331 0.2933 0.5157 0.033 Uiso 1 1 calc R . .
H17B H 0.2180 0.4052 0.4530 0.033 Uiso 1 1 calc R . .
C21 C 0.3247(2) 0.5993(6) 0.6636(3) 0.0311(14) Uani 1 1 d . . .
C22 C 0.3609(2) 0.6801(6) 0.7047(3) 0.0314(14) Uani 1 1 d . . .
C23 C 0.3879(2) 0.7622(7) 0.6588(4) 0.0414(17) Uani 1 1 d . . .
H23 H 0.4115 0.8169 0.6845 0.050 Uiso 1 1 calc R . .
C24 C 0.3832(2) 0.7709(7) 0.5766(4) 0.0402(16) Uani 1 1 d . . .
C25 C 0.3485(2) 0.6853(6) 0.5408(3) 0.0346(15) Uani 1 1 d . . .
H25 H 0.3443 0.6854 0.4866 0.042 Uiso 1 1 calc R . .
C26 C 0.3201(2) 0.6005(6) 0.5815(3) 0.0296(14) Uani 1 1 d . . .
C27 C 0.2883(2) 0.4952(7) 0.5388(3) 0.0333(15) Uani 1 1 d . . .
H27A H 0.2883 0.5139 0.4832 0.040 Uiso 1 1 calc R . .
H27B H 0.3029 0.4054 0.5478 0.040 Uiso 1 1 calc R . .
C31 C 0.0888(2) 0.1750(6) 0.6714(3) 0.0315(14) Uani 1 1 d . . .
C32 C 0.1246(2) 0.0560(7) 0.6903(4) 0.0448(17) Uani 1 1 d . . .
H32A H 0.1159 0.0087 0.7363 0.067 Uiso 1 1 calc R . .
H32B H 0.1566 0.0925 0.6992 0.067 Uiso 1 1 calc R . .
H32C H 0.1236 -0.0071 0.6472 0.067 Uiso 1 1 calc R . .
C33 C 0.0899(2) 0.2748(7) 0.7409(3) 0.0424(17) Uani 1 1 d . . .
H33A H 0.0808 0.2266 0.7864 0.064 Uiso 1 1 calc R . .
H33B H 0.0676 0.3487 0.7291 0.064 Uiso 1 1 calc R . .
H33C H 0.1217 0.3115 0.7506 0.064 Uiso 1 1 calc R . .
C34 C 0.0389(2) 0.1118(7) 0.6604(4) 0.0491(19) Uani 1 1 d . . .
H34A H 0.0315 0.0663 0.7076 0.074 Uiso 1 1 calc R . .
H34B H 0.0381 0.0463 0.6184 0.074 Uiso 1 1 calc R . .
H34C H 0.0157 0.1829 0.6481 0.074 Uiso 1 1 calc R . .
C41 C 0.0433(2) 0.3326(7) 0.3932(4) 0.0418(17) Uani 1 1 d . . .
C42 C -0.0069(2) 0.2887(10) 0.4125(4) 0.073(3) Uani 1 1 d . . .
H42A H -0.0287 0.2980 0.3669 0.110 Uiso 1 1 calc R . .
H42B H -0.0174 0.3460 0.4535 0.110 Uiso 1 1 calc R . .
H42C H -0.0061 0.1945 0.4293 0.110 Uiso 1 1 calc R . .
C43 C 0.0582(3) 0.2377(11) 0.3281(4) 0.088(3) Uani 1 1 d . . .
H43A H 0.0898 0.2624 0.3142 0.132 Uiso 1 1 calc R . .
H43B H 0.0358 0.2471 0.2833 0.132 Uiso 1 1 calc R . .
H43C H 0.0584 0.1441 0.3460 0.132 Uiso 1 1 calc R . .
C44 C 0.0414(3) 0.4820(9) 0.3648(5) 0.089(3) Uani 1 1 d . . .
H44A H 0.0729 0.5103 0.3521 0.134 Uiso 1 1 calc R . .
H44B H 0.0307 0.5402 0.4053 0.134 Uiso 1 1 calc R . .
H44C H 0.0194 0.4891 0.3192 0.134 Uiso 1 1 calc R . .
C51 C 0.3727(2) 0.6690(7) 0.7938(4) 0.0428(17) Uani 1 1 d . . .
C52 C 0.3896(3) 0.5201(8) 0.8131(4) 0.065(2) Uani 1 1 d . . .
H52A H 0.4170 0.4986 0.7845 0.097 Uiso 1 1 calc R . .
H52B H 0.3639 0.4570 0.7987 0.097 Uiso 1 1 calc R . .
H52C H 0.3983 0.5125 0.8681 0.097 Uiso 1 1 calc R . .
C53 C 0.3298(3) 0.6981(8) 0.8406(4) 0.0517(19) Uani 1 1 d . . .
H53A H 0.3040 0.6365 0.8245 0.078 Uiso 1 1 calc R . .
H53B H 0.3194 0.7914 0.8319 0.078 Uiso 1 1 calc R . .
H53C H 0.3388 0.6848 0.8952 0.078 Uiso 1 1 calc R . .
C54 C 0.4129(3) 0.7686(8) 0.8236(4) 0.065(2) Uani 1 1 d . . .
H54A H 0.4410 0.7528 0.7957 0.098 Uiso 1 1 calc R . .
H54B H 0.4206 0.7533 0.8784 0.098 Uiso 1 1 calc R . .
H54C H 0.4022 0.8617 0.8154 0.098 Uiso 1 1 calc R . .
C61 C 0.4168(2) 0.8629(7) 0.5328(4) 0.0473(18) Uani 1 1 d . . .
C62 C 0.4687(2) 0.8343(8) 0.5586(5) 0.064(2) Uani 1 1 d . . .
H62A H 0.4892 0.8926 0.5303 0.096 Uiso 1 1 calc R . .
H62B H 0.4760 0.7397 0.5484 0.096 Uiso 1 1 calc R . .
H62C H 0.4741 0.8523 0.6135 0.096 Uiso 1 1 calc R . .
C63 C 0.4071(3) 1.0187(8) 0.5519(5) 0.068(2) Uani 1 1 d . . .
H63A H 0.4282 1.0760 0.5243 0.102 Uiso 1 1 calc R . .
H63B H 0.4128 1.0338 0.6070 0.102 Uiso 1 1 calc R . .
H63C H 0.3743 1.0411 0.5359 0.102 Uiso 1 1 calc R . .
C64 C 0.4101(3) 0.8431(9) 0.4461(4) 0.069(2) Uani 1 1 d . . .
H64A H 0.4318 0.9023 0.4209 0.104 Uiso 1 1 calc R . .
H64B H 0.3775 0.8654 0.4284 0.104 Uiso 1 1 calc R . .
H64C H 0.4166 0.7490 0.4336 0.104 Uiso 1 1 calc R . .
C71 C 0.2567(3) 0.1097(8) 0.6820(5) 0.071(2) Uani 1 1 d . . .
H71A H 0.2362 0.1094 0.7253 0.085 Uiso 1 1 calc R . .
H71B H 0.2377 0.0822 0.6349 0.085 Uiso 1 1 calc R . .
C72 C 0.2967(3) 0.0178(9) 0.6973(6) 0.088(3) Uani 1 1 d . . .
H72A H 0.3066 -0.0214 0.6490 0.106 Uiso 1 1 calc R . .
H72B H 0.2881 -0.0565 0.7314 0.106 Uiso 1 1 calc R . .
C73 C 0.3354(3) 0.1017(10) 0.7352(5) 0.085(3) Uani 1 1 d . . .
H73A H 0.3333 0.1053 0.7913 0.102 Uiso 1 1 calc R . .
H73B H 0.3668 0.0674 0.7239 0.102 Uiso 1 1 calc R . .
C74 C 0.3258(3) 0.2317(10) 0.7001(8) 0.124(5) Uani 1 1 d . . .
H74A H 0.3338 0.3036 0.7382 0.149 Uiso 1 1 calc R . .
H74B H 0.3462 0.2438 0.6571 0.149 Uiso 1 1 calc R . .
C81 C 0.8977(3) 0.1388(11) 0.5299(5) 0.089(3) Uani 1 1 d . . .
H81A H 0.9290 0.1229 0.5556 0.133 Uiso 1 1 calc R . .
H81B H 0.8896 0.2345 0.5338 0.133 Uiso 1 1 calc R . .
H81C H 0.8979 0.1136 0.4758 0.133 Uiso 1 1 calc R . .
C82 C 0.8626(4) 0.0575(11) 0.5663(5) 0.098(3) Uani 1 1 d . . .
H82A H 0.8720 -0.0384 0.5634 0.117 Uiso 1 1 calc R . .
H82B H 0.8637 0.0822 0.6212 0.117 Uiso 1 1 calc R . .
C83 C 0.7820(3) 0.0048(8) 0.5756(5) 0.072(3) Uani 1 1 d . . .
H83A H 0.7838 0.0397 0.6287 0.087 Uiso 1 1 calc R . .
H83B H 0.7893 -0.0928 0.5782 0.087 Uiso 1 1 calc R . .
C84 C 0.7326(4) 0.0229(13) 0.5407(7) 0.124(5) Uani 1 1 d . . .
H84A H 0.7105 -0.0230 0.5724 0.186 Uiso 1 1 calc R . .
H84B H 0.7301 -0.0158 0.4891 0.186 Uiso 1 1 calc R . .
H84C H 0.7250 0.1192 0.5378 0.186 Uiso 1 1 calc R . .
N1 N 0.23725(16) 0.4868(5) 0.5592(3) 0.0278(12) Uani 1 1 d . . .
N2 N 0.19391(17) 0.6263(5) 0.6804(3) 0.0303(12) Uani 1 1 d . . .
O1 O 0.18234(13) 0.3094(4) 0.6515(2) 0.0308(10) Uani 1 1 d . . .
O2 O 0.29515(14) 0.5183(4) 0.7027(2) 0.0327(10) Uani 1 1 d . . .
O3 O 0.27726(14) 0.2449(4) 0.6723(2) 0.0355(10) Uani 1 1 d . . .
O4 O 0.8161(2) 0.0695(6) 0.5357(3) 0.0665(15) Uani 1 1 d . . .
Cl1 Cl 0.22585(6) 0.38906(17) 0.81744(8) 0.0400(5) Uani 1 1 d . . .
V1 V 0.23388(3) 0.43127(10) 0.68254(5) 0.0278(3) Uani 1 1 d . . .

loop_
_atom_site_aniso_label
_atom_site_aniso_U_11
_atom_site_aniso_U_22
_atom_site_aniso_U_33
_atom_site_aniso_U_23
_atom_site_aniso_U_13
_atom_site_aniso_U_12
C1 0.036(4) 0.042(4) 0.024(3) 0.008(3) -0.002(3) 0.002(3)
C2 0.041(4) 0.052(4) 0.024(3) 0.007(3) 0.004(3) 0.011(3)
C3 0.039(4) 0.043(4) 0.057(5) -0.001(3) -0.004(3) 0.010(3)
C4 0.068(5) 0.047(4) 0.026(4) -0.001(3) 0.001(3) 0.008(4)
C11 0.026(3) 0.028(3) 0.026(3) -0.007(3) -0.005(3) 0.001(3)
C12 0.029(3) 0.035(3) 0.016(3) -0.002(2) 0.005(2) 0.001(3)
C13 0.028(3) 0.044(4) 0.031(4) 0.005(3) 0.001(3) -0.006(3)
C14 0.038(4) 0.041(4) 0.020(3) 0.000(3) 0.000(3) 0.000(3)
C15 0.038(4) 0.043(4) 0.019(3) 0.001(3) 0.006(3) 0.000(3)
C16 0.036(4) 0.032(3) 0.020(3) 0.005(3) -0.002(3) -0.001(3)
C17 0.037(4) 0.034(3) 0.013(3) 0.001(2) 0.001(3) -0.001(3)
C21 0.027(3) 0.039(4) 0.027(3) 0.007(3) 0.001(3) 0.000(3)
C22 0.031(4) 0.036(4) 0.027(3) -0.003(3) 0.002(3) 0.002(3)
C23 0.028(4) 0.053(4) 0.042(4) 0.000(3) -0.004(3) -0.001(3)
C24 0.033(4) 0.049(4) 0.039(4) -0.001(3) 0.004(3) 0.001(3)
C25 0.028(3) 0.052(4) 0.024(3) -0.001(3) 0.002(3) -0.006(3)
C26 0.030(3) 0.031(4) 0.028(3) -0.003(3) 0.002(3) 0.001(3)
C27 0.037(4) 0.048(4) 0.016(3) -0.006(3) 0.002(3) 0.001(3)
C31 0.029(3) 0.042(4) 0.024(3) 0.012(3) 0.001(3) 0.001(3)
C32 0.056(4) 0.045(4) 0.033(4) 0.007(3) 0.000(3) -0.003(4)
C33 0.053(4) 0.056(4) 0.020(3) 0.002(3) 0.014(3) -0.004(3)
C34 0.041(4) 0.070(5) 0.037(4) 0.009(3) 0.003(3) -0.015(4)
C41 0.031(4) 0.062(5) 0.031(4) 0.006(3) -0.008(3) -0.002(3)
C42 0.043(5) 0.144(8) 0.031(4) 0.004(5) -0.012(3) -0.003(5)
C43 0.063(6) 0.173(10) 0.026(4) -0.030(5) -0.008(4) 0.001(6)
C44 0.080(6) 0.094(7) 0.088(7) 0.031(6) -0.039(5) -0.001(5)
C51 0.042(4) 0.053(4) 0.031(4) 0.001(3) -0.013(3) -0.003(3)
C52 0.077(6) 0.059(5) 0.055(5) -0.001(4) -0.016(4) 0.014(4)
C53 0.068(5) 0.063(5) 0.024(4) 0.002(3) 0.002(3) -0.001(4)
C54 0.067(5) 0.084(6) 0.042(5) 0.007(4) -0.018(4) -0.023(5)
C61 0.038(4) 0.052(5) 0.051(5) 0.002(4) 0.001(3) -0.005(3)
C62 0.034(4) 0.072(6) 0.088(6) 0.019(5) 0.014(4) -0.015(4)
C63 0.061(5) 0.073(6) 0.071(6) 0.011(5) 0.014(4) -0.012(4)
C64 0.068(5) 0.088(6) 0.054(5) 0.006(4) 0.014(4) -0.027(5)
C71 0.061(5) 0.051(5) 0.099(7) 0.011(4) -0.008(5) 0.006(4)
C72 0.077(6) 0.061(6) 0.125(9) 0.046(6) -0.014(6) 0.010(5)
C73 0.066(6) 0.125(9) 0.060(6) -0.010(5) -0.017(5) 0.048(6)
C74 0.043(6) 0.065(7) 0.257(16) -0.023(8) -0.042(7) 0.019(5)
C81 0.064(6) 0.141(9) 0.060(6) 0.000(6) -0.005(5) 0.017(6)
C82 0.092(8) 0.131(9) 0.064(6) 0.023(6) -0.035(6) -0.010(7)
C83 0.112(8) 0.047(5) 0.059(6) -0.002(4) 0.010(5) -0.020(5)
C84 0.084(8) 0.150(11) 0.142(11) 0.093(9) 0.034(7) 0.026(7)
N1 0.026(3) 0.038(3) 0.020(3) -0.004(2) -0.001(2) -0.005(2)
N2 0.037(3) 0.036(3) 0.018(3) 0.002(2) 0.006(2) 0.004(2)
O1 0.035(2) 0.041(2) 0.016(2) -0.0016(17) -0.0038(17) -0.0029(19)
O2 0.038(2) 0.037(2) 0.022(2) -0.0010(18) -0.0020(18) -0.002(2)
O3 0.033(3) 0.035(3) 0.038(3) -0.0006(19) 0.0005(19) -0.003(2)
O4 0.069(4) 0.089(4) 0.043(3) 0.023(3) 0.013(3) 0.030(3)
Cl1 0.0512(10) 0.0495(10) 0.0188(8) 0.0029(7) 0.0002(7) -0.0051(8)
V1 0.0309(6) 0.0357(6) 0.0165(5) 0.0002(4) -0.0002(4) -0.0006(5)

loop_
_atom_type_symbol
_atom_type_description
_atom_type_scat_dispersion_real
_atom_type_scat_dispersion_imag
_atom_type_scat_source
C C 0.0033 0.0016 'International Tables Vol C Tables 4.2.6.8 and 6.1.1.4'
H H 0.0000 0.0000 'International Tables Vol C Tables 4.2.6.8 and 6.1.1.4'
N N 0.0061 0.0033 'International Tables Vol C Tables 4.2.6.8 and 6.1.1.4'
O O 0.0106 0.0060 'International Tables Vol C Tables 4.2.6.8 and 6.1.1.4'
Cl Cl 0.1484 0.1585 'International Tables Vol C Tables 4.2.6.8 and 6.1.1.4'
V V 0.3005 0.5294 'International Tables Vol C Tables 4.2.6.8 and 6.1.1.4'

loop_
_geom_angle_atom_site_label_1
_geom_angle_atom_site_label_2
_geom_angle_atom_site_label_3
_geom_angle
_geom_angle_site_symmetry_1
_geom_angle_site_symmetry_3
_geom_angle_publ_flag
N1 C1 C2 111.0(4) . . ?
N1 C1 H1A 109.4 . . ?
C2 C1 H1A 109.4 . . ?
N1 C1 H1B 109.4 . . ?
C2 C1 H1B 109.4 . . ?
H1A C1 H1B 108.0 . . ?
N2 C2 C1 109.9(5) . . ?
N2 C2 H2A 109.7 . . ?
C1 C2 H2A 109.7 . . ?
N2 C2 H2B 109.7 . . ?
C1 C2 H2B 109.7 . . ?
H2A C2 H2B 108.2 . . ?
N2 C3 H3A 109.5 . . ?
N2 C3 H3B 109.5 . . ?
H3A C3 H3B 109.5 . . ?
N2 C3 H3C 109.5 . . ?
H3A C3 H3C 109.5 . . ?
H3B C3 H3C 109.5 . . ?
N2 C4 H4A 109.5 . . ?
N2 C4 H4B 109.5 . . ?
H4A C4 H4B 109.5 . . ?
N2 C4 H4C 109.5 . . ?
H4A C4 H4C 109.5 . . ?
H4B C4 H4C 109.5 . . ?
O1 C11 C16 118.2(5) . . ?
O1 C11 C12 121.0(5) . . ?
C16 C11 C12 120.8(5) . . ?
C11 C12 C13 116.4(5) . . ?
C11 C12 C31 123.6(5) . . ?
C13 C12 C31 120.0(5) . . ?
C14 C13 C12 123.4(5) . . ?
C14 C13 H13 118.3 . . ?
C12 C13 H13 118.3 . . ?
C15 C14 C13 116.7(5) . . ?
C15 C14 C41 122.0(5) . . ?
C13 C14 C41 121.2(6) . . ?
C14 C15 C16 123.6(6) . . ?
C14 C15 H15 118.2 . . ?
C16 C15 H15 118.2 . . ?
C15 C16 C11 118.5(5) . . ?
C15 C16 C17 121.8(5) . . ?
C11 C16 C17 119.5(5) . . ?
N1 C17 C16 114.5(5) . . ?
N1 C17 H17A 108.6 . . ?
C16 C17 H17A 108.6 . . ?
N1 C17 H17B 108.6 . . ?
C16 C17 H17B 108.6 . . ?
H17A C17 H17B 107.6 . . ?
O2 C21 C26 119.2(5) . . ?
O2 C21 C22 120.7(5) . . ?
C26 C21 C22 120.1(5) . . ?
C23 C22 C21 115.6(5) . . ?
C23 C22 C51 121.2(5) . . ?
C21 C22 C51 123.0(5) . . ?
C22 C23 C24 126.1(6) . . ?
C22 C23 H23 116.9 . . ?
C24 C23 H23 116.9 . . ?
C25 C24 C23 114.7(6) . . ?
C25 C24 C61 124.5(6) . . ?
C23 C24 C61 120.7(6) . . ?
C26 C25 C24 123.1(6) . . ?
C26 C25 H25 118.4 . . ?
C24 C25 H25 118.4 . . ?
C25 C26 C21 120.2(5) . . ?
C25 C26 C27 120.0(5) . . ?
C21 C26 C27 119.3(5) . . ?
N1 C27 C26 117.3(5) . . ?
N1 C27 H27A 108.0 . . ?
C26 C27 H27A 108.0 . . ?
N1 C27 H27B 108.0 . . ?
C26 C27 H27B 108.0 . . ?
H27A C27 H27B 107.2 . . ?
C34 C31 C12 112.4(5) . . ?
C34 C31 C33 108.5(5) . . ?
C12 C31 C33 110.4(5) . . ?
C34 C31 C32 107.1(5) . . ?
C12 C31 C32 108.9(5) . . ?
C33 C31 C32 109.5(5) . . ?
C31 C32 H32A 109.5 . . ?
C31 C32 H32B 109.5 . . ?
H32A C32 H32B 109.5 . . ?
C31 C32 H32C 109.5 . . ?
H32A C32 H32C 109.5 . . ?
H32B C32 H32C 109.5 . . ?
C31 C33 H33A 109.5 . . ?
C31 C33 H33B 109.5 . . ?
H33A C33 H33B 109.5 . . ?
C31 C33 H33C 109.5 . . ?
H33A C33 H33C 109.5 . . ?
H33B C33 H33C 109.5 . . ?
C31 C34 H34A 109.5 . . ?
C31 C34 H34B 109.5 . . ?
H34A C34 H34B 109.5 . . ?
C31 C34 H34C 109.5 . . ?
H34A C34 H34C 109.5 . . ?
H34B C34 H34C 109.5 . . ?
C42 C41 C14 113.6(5) . . ?
C42 C41 C43 107.0(6) . . ?
C14 C41 C43 108.1(5) . . ?
C42 C41 C44 108.9(6) . . ?
C14 C41 C44 109.0(6) . . ?
C43 C41 C44 110.1(7) . . ?
C41 C42 H42A 109.5 . . ?
C41 C42 H42B 109.5 . . ?
H42A C42 H42B 109.5 . . ?
C41 C42 H42C 109.5 . . ?
H42A C42 H42C 109.5 . . ?
H42B C42 H42C 109.5 . . ?
C41 C43 H43A 109.5 . . ?
C41 C43 H43B 109.5 . . ?
H43A C43 H43B 109.5 . . ?
C41 C43 H43C 109.5 . . ?
H43A C43 H43C 109.5 . . ?
H43B C43 H43C 109.5 . . ?
C41 C44 H44A 109.5 . . ?
C41 C44 H44B 109.5 . . ?
H44A C44 H44B 109.5 . . ?
C41 C44 H44C 109.5 . . ?
H44A C44 H44C 109.5 . . ?
H44B C44 H44C 109.5 . . ?
C53 C51 C54 106.8(6) . . ?
C53 C51 C22 113.1(5) . . ?
C54 C51 C22 112.6(5) . . ?
C53 C51 C52 107.3(6) . . ?
C54 C51 C52 108.3(6) . . ?
C22 C51 C52 108.5(5) . . ?
C51 C52 H52A 109.5 . . ?
C51 C52 H52B 109.5 . . ?
H52A C52 H52B 109.5 . . ?
C51 C52 H52C 109.5 . . ?
H52A C52 H52C 109.5 . . ?
H52B C52 H52C 109.5 . . ?
C51 C53 H53A 109.5 . . ?
C51 C53 H53B 109.5 . . ?
H53A C53 H53B 109.5 . . ?
C51 C53 H53C 109.5 . . ?
H53A C53 H53C 109.5 . . ?
H53B C53 H53C 109.5 . . ?
C51 C54 H54A 109.5 . . ?
C51 C54 H54B 109.5 . . ?
H54A C54 H54B 109.5 . . ?
C51 C54 H54C 109.5 . . ?
H54A C54 H54C 109.5 . . ?
H54B C54 H54C 109.5 . . ?
C64 C61 C62 108.4(6) . . ?
C64 C61 C24 112.1(6) . . ?
C62 C61 C24 110.8(6) . . ?
C64 C61 C63 108.6(6) . . ?
C62 C61 C63 107.0(6) . . ?
C24 C61 C63 109.7(6) . . ?
C61 C62 H62A 109.5 . . ?
C61 C62 H62B 109.5 . . ?
H62A C62 H62B 109.5 . . ?
C61 C62 H62C 109.5 . . ?
H62A C62 H62C 109.5 . . ?
H62B C62 H62C 109.5 . . ?
C61 C63 H63A 109.5 . . ?
C61 C63 H63B 109.5 . . ?
H63A C63 H63B 109.5 . . ?
C61 C63 H63C 109.5 . . ?
H63A C63 H63C 109.5 . . ?
H63B C63 H63C 109.5 . . ?
C61 C64 H64A 109.5 . . ?
C61 C64 H64B 109.5 . . ?
H64A C64 H64B 109.5 . . ?
C61 C64 H64C 109.5 . . ?
H64A C64 H64C 109.5 . . ?
H64B C64 H64C 109.5 . . ?
C72 C71 O3 106.1(6) . . ?
C72 C71 H71A 110.5 . . ?
O3 C71 H71A 110.5 . . ?
C72 C71 H71B 110.5 . . ?
O3 C71 H71B 110.5 . . ?
H71A C71 H71B 108.7 . . ?
C71 C72 C73 105.7(7) . . ?
C71 C72 H72A 110.6 . . ?
C73 C72 H72A 110.6 . . ?
C71 C72 H72B 110.6 . . ?
C73 C72 H72B 110.6 . . ?
H72A C72 H72B 108.7 . . ?
C74 C73 C72 101.5(7) . . ?
C74 C73 H73A 111.5 . . ?
C72 C73 H73A 111.5 . . ?
C74 C73 H73B 111.5 . . ?
C72 C73 H73B 111.5 . . ?
H73A C73 H73B 109.3 . . ?
O3 C74 C73 111.8(8) . . ?
O3 C74 H74A 109.3 . . ?
C73 C74 H74A 109.3 . . ?
O3 C74 H74B 109.3 . . ?
C73 C74 H74B 109.3 . . ?
H74A C74 H74B 107.9 . . ?
C82 C81 H81A 109.5 . . ?
C82 C81 H81B 109.5 . . ?
H81A C81 H81B 109.5 . . ?
C82 C81 H81C 109.5 . . ?
H81A C81 H81C 109.5 . . ?
H81B C81 H81C 109.5 . . ?
O4 C82 C81 116.2(8) . . ?
O4 C82 H82A 108.2 . . ?
C81 C82 H82A 108.2 . . ?
O4 C82 H82B 108.2 . . ?
C81 C82 H82B 108.2 . . ?
H82A C82 H82B 107.4 . . ?
O4 C83 C84 113.8(7) . . ?
O4 C83 H83A 108.8 . . ?
C84 C83 H83A 108.8 . . ?
O4 C83 H83B 108.8 . . ?
C84 C83 H83B 108.8 . . ?
H83A C83 H83B 107.7 . . ?
C83 C84 H84A 109.5 . . ?
C83 C84 H84B 109.5 . . ?
H84A C84 H84B 109.5 . . ?
C83 C84 H84C 109.5 . . ?
H84A C84 H84C 109.5 . . ?
H84B C84 H84C 109.5 . . ?
C27 N1 C17 104.9(4) . . ?
C27 N1 C1 110.1(5) . . ?
C17 N1 C1 109.8(4) . . ?
C27 N1 V1 110.4(3) . . ?
C17 N1 V1 111.2(3) . . ?
C1 N1 V1 110.3(3) . . ?
C3 N2 C4 107.1(5) . . ?
C3 N2 C2 111.3(5) . . ?
C4 N2 C2 105.8(5) . . ?
C3 N2 V1 113.0(4) . . ?
C4 N2 V1 113.2(4) . . ?
C2 N2 V1 106.2(3) . . ?
C11 O1 V1 134.7(4) . . ?
C21 O2 V1 137.3(3) . . ?
C74 O3 C71 104.9(6) . . ?
C74 O3 V1 124.7(5) . . ?
C71 O3 V1 121.1(4) . . ?
C83 O4 C82 116.2(7) . . ?
O1 V1 O2 165.58(17) . . ?
O1 V1 O3 82.68(16) . . ?
O2 V1 O3 83.69(16) . . ?
O1 V1 N1 88.16(16) . . ?
O2 V1 N1 88.01(16) . . ?
O3 V1 N1 93.63(17) . . ?
O1 V1 N2 99.24(17) . . ?
O2 V1 N2 93.79(18) . . ?
O3 V1 N2 173.36(17) . . ?
N1 V1 N2 80.13(17) . . ?
O1 V1 Cl1 92.43(12) . . ?
O2 V1 Cl1 92.64(13) . . ?
O3 V1 Cl1 91.56(12) . . ?
N1 V1 Cl1 174.81(14) . . ?
N2 V1 Cl1 94.69(13) . . ?

loop_
_geom_bond_atom_site_label_1
_geom_bond_atom_site_label_2
_geom_bond_distance
_geom_bond_site_symmetry_2
_geom_bond_publ_flag
C1 N1 1.508(7) . ?
C1 C2 1.509(8) . ?
C1 H1A 0.9700 . ?
C1 H1B 0.9700 . ?
C2 N2 1.493(7) . ?
C2 H2A 0.9700 . ?
C2 H2B 0.9700 . ?
C3 N2 1.479(7) . ?
C3 H3A 0.9600 . ?
C3 H3B 0.9600 . ?
C3 H3C 0.9600 . ?
C4 N2 1.491(7) . ?
C4 H4A 0.9600 . ?
C4 H4B 0.9600 . ?
C4 H4C 0.9600 . ?
C11 O1 1.339(6) . ?
C11 C16 1.403(8) . ?
C11 C12 1.414(8) . ?
C12 C13 1.417(7) . ?
C12 C31 1.522(8) . ?
C13 C14 1.395(8) . ?
C13 H13 0.9300 . ?
C14 C15 1.373(8) . ?
C14 C41 1.526(8) . ?
C15 C16 1.385(7) . ?
C15 H15 0.9300 . ?
C16 C17 1.499(8) . ?
C17 N1 1.494(7) . ?
C17 H17A 0.9700 . ?
C17 H17B 0.9700 . ?
C21 O2 1.352(7) . ?
C21 C26 1.405(8) . ?
C21 C22 1.423(8) . ?
C22 C23 1.383(9) . ?
C22 C51 1.544(8) . ?
C23 C24 1.410(9) . ?
C23 H23 0.9300 . ?
C24 C25 1.384(8) . ?
C24 C61 1.531(9) . ?
C25 C26 1.369(8) . ?
C25 H25 0.9300 . ?
C26 C27 1.508(8) . ?
C27 N1 1.492(7) . ?
C27 H27A 0.9700 . ?
C27 H27B 0.9700 . ?
C31 C34 1.519(8) . ?
C31 C33 1.536(8) . ?
C31 C32 1.545(8) . ?
C32 H32A 0.9600 . ?
C32 H32B 0.9600 . ?
C32 H32C 0.9600 . ?
C33 H33A 0.9600 . ?
C33 H33B 0.9600 . ?
C33 H33C 0.9600 . ?
C34 H34A 0.9600 . ?
C34 H34B 0.9600 . ?
C34 H34C 0.9600 . ?
C41 C42 1.520(9) . ?
C41 C43 1.529(10) . ?
C41 C44 1.531(10) . ?
C42 H42A 0.9600 . ?
C42 H42B 0.9600 . ?
C42 H42C 0.9600 . ?
C43 H43A 0.9600 . ?
C43 H43B 0.9600 . ?
C43 H43C 0.9600 . ?
C44 H44A 0.9600 . ?
C44 H44B 0.9600 . ?
C44 H44C 0.9600 . ?
C51 C53 1.515(9) . ?
C51 C54 1.538(9) . ?
C51 C52 1.550(10) . ?
C52 H52A 0.9600 . ?
C52 H52B 0.9600 . ?
C52 H52C 0.9600 . ?
C53 H53A 0.9600 . ?
C53 H53B 0.9600 . ?
C53 H53C 0.9600 . ?
C54 H54A 0.9600 . ?
C54 H54B 0.9600 . ?
C54 H54C 0.9600 . ?
C61 C64 1.497(10) . ?
C61 C62 1.507(9) . ?
C61 C63 1.576(10) . ?
C62 H62A 0.9600 . ?
C62 H62B 0.9600 . ?
C62 H62C 0.9600 . ?
C63 H63A 0.9600 . ?
C63 H63B 0.9600 . ?
C63 H63C 0.9600 . ?
C64 H64A 0.9600 . ?
C64 H64B 0.9600 . ?
C64 H64C 0.9600 . ?
C71 C72 1.437(10) . ?
C71 O3 1.447(8) . ?
C71 H71A 0.9700 . ?
C71 H71B 0.9700 . ?
C72 C73 1.464(11) . ?
C72 H72A 0.9700 . ?
C72 H72B 0.9700 . ?
C73 C74 1.416(12) . ?
C73 H73A 0.9700 . ?
C73 H73B 0.9700 . ?
C74 O3 1.408(9) . ?
C74 H74A 0.9700 . ?
C74 H74B 0.9700 . ?
C81 C82 1.434(12) . ?
C81 H81A 0.9600 . ?
C81 H81B 0.9600 . ?
C81 H81C 0.9600 . ?
C82 O4 1.369(9) . ?
C82 H82A 0.9700 . ?
C82 H82B 0.9700 . ?
C83 O4 1.363(9) . ?
C83 C84 1.471(11) . ?
C83 H83A 0.9700 . ?
C83 H83B 0.9700 . ?
C84 H84A 0.9600 . ?
C84 H84B 0.9600 . ?
C84 H84C 0.9600 . ?
N1 V1 2.193(5) . ?
N2 V1 2.197(5) . ?
O1 V1 1.906(4) . ?
O2 V1 1.913(4) . ?
O3 V1 2.191(4) . ?
Cl1 V1 2.3776(18) . ?

loop_
_geom_torsion_atom_site_label_1
_geom_torsion_atom_site_label_2
_geom_torsion_atom_site_label_3
_geom_torsion_atom_site_label_4
_geom_torsion
_geom_torsion_site_symmetry_1
_geom_torsion_site_symmetry_2
_geom_torsion_site_symmetry_3
_geom_torsion_site_symmetry_4
_geom_torsion_publ_flag
N1 C1 C2 N2 -50.5(6) . . . . ?
O1 C11 C12 C13 172.8(5) . . . . ?
C16 C11 C12 C13 -7.5(8) . . . . ?
O1 C11 C12 C31 -10.3(8) . . . . ?
C16 C11 C12 C31 169.4(5) . . . . ?
C11 C12 C13 C14 1.2(9) . . . . ?
C31 C12 C13 C14 -175.9(6) . . . . ?
C12 C13 C14 C15 4.2(9) . . . . ?
C12 C13 C14 C41 -179.3(6) . . . . ?
C13 C14 C15 C16 -3.5(9) . . . . ?
C41 C14 C15 C16 -180.0(6) . . . . ?
C14 C15 C16 C11 -2.6(9) . . . . ?
C14 C15 C16 C17 172.9(6) . . . . ?
O1 C11 C16 C15 -172.0(5) . . . . ?
C12 C11 C16 C15 8.3(8) . . . . ?
O1 C11 C16 C17 12.5(8) . . . . ?
C12 C11 C16 C17 -167.3(5) . . . . ?
C15 C16 C17 N1 123.6(6) . . . . ?
C11 C16 C17 N1 -61.0(7) . . . . ?
O2 C21 C22 C23 -178.0(5) . . . . ?
C26 C21 C22 C23 3.5(8) . . . . ?
O2 C21 C22 C51 7.2(9) . . . . ?
C26 C21 C22 C51 -171.3(6) . . . . ?
C21 C22 C23 C24 -0.9(9) . . . . ?
C51 C22 C23 C24 174.0(6) . . . . ?
C22 C23 C24 C25 -1.5(10) . . . . ?
C22 C23 C24 C61 -177.9(6) . . . . ?
C23 C24 C25 C26 1.3(9) . . . . ?
C61 C24 C25 C26 177.6(6) . . . . ?
C24 C25 C26 C21 1.2(9) . . . . ?
C24 C25 C26 C27 -171.0(6) . . . . ?
O2 C21 C26 C25 177.7(5) . . . . ?
C22 C21 C26 C25 -3.8(9) . . . . ?
O2 C21 C26 C27 -10.0(8) . . . . ?
C22 C21 C26 C27 168.5(5) . . . . ?
C25 C26 C27 N1 -132.5(6) . . . . ?
C21 C26 C27 N1 55.3(7) . . . . ?
C11 C12 C31 C34 -172.3(6) . . . . ?
C13 C12 C31 C34 4.5(8) . . . . ?
C11 C12 C31 C33 66.4(7) . . . . ?
C13 C12 C31 C33 -116.8(6) . . . . ?
C11 C12 C31 C32 -53.8(7) . . . . ?
C13 C12 C31 C32 123.0(6) . . . . ?
C15 C14 C41 C42 -178.0(7) . . . . ?
C13 C14 C41 C42 5.7(9) . . . . ?
C15 C14 C41 C43 63.4(8) . . . . ?
C13 C14 C41 C43 -112.9(7) . . . . ?
C15 C14 C41 C44 -56.3(9) . . . . ?
C13 C14 C41 C44 127.4(7) . . . . ?
C23 C22 C51 C53 127.2(7) . . . . ?
C21 C22 C51 C53 -58.3(8) . . . . ?
C23 C22 C51 C54 6.0(9) . . . . ?
C21 C22 C51 C54 -179.5(6) . . . . ?
C23 C22 C51 C52 -113.8(7) . . . . ?
C21 C22 C51 C52 60.7(8) . . . . ?
C25 C24 C61 C64 -3.7(9) . . . . ?
C23 C24 C61 C64 172.4(6) . . . . ?
C25 C24 C61 C62 -125.0(7) . . . . ?
C23 C24 C61 C62 51.1(9) . . . . ?
C25 C24 C61 C63 117.1(7) . . . . ?
C23 C24 C61 C63 -66.9(8) . . . . ?
O3 C71 C72 C73 28.4(10) . . . . ?
C71 C72 C73 C74 -31.4(11) . . . . ?
C72 C73 C74 O3 23.9(12) . . . . ?
C26 C27 N1 C17 178.6(5) . . . . ?
C26 C27 N1 C1 60.6(6) . . . . ?
C26 C27 N1 V1 -61.5(6) . . . . ?
C16 C17 N1 C27 179.2(5) . . . . ?
C16 C17 N1 C1 -62.5(6) . . . . ?
C16 C17 N1 V1 59.9(5) . . . . ?
C2 C1 N1 C27 -96.7(6) . . . . ?
C2 C1 N1 C17 148.4(5) . . . . ?
C2 C1 N1 V1 25.4(6) . . . . ?
C1 C2 N2 C3 -74.6(6) . . . . ?
C1 C2 N2 C4 169.4(5) . . . . ?
C1 C2 N2 V1 48.8(5) . . . . ?
C16 C11 O1 V1 32.4(8) . . . . ?
C12 C11 O1 V1 -147.9(4) . . . . ?
C26 C21 O2 V1 -21.4(8) . . . . ?
C22 C21 O2 V1 160.1(4) . . . . ?
C73 C74 O3 C71 -7.1(12) . . . . ?
C73 C74 O3 V1 139.4(7) . . . . ?
C72 C71 O3 C74 -13.4(10) . . . . ?
C72 C71 O3 V1 -161.5(6) . . . . ?
C84 C83 O4 C82 179.1(9) . . . . ?
C81 C82 O4 C83 -172.7(9) . . . . ?
C11 O1 V1 O2 -98.9(8) . . . . ?
C11 O1 V1 O3 -118.1(5) . . . . ?
C11 O1 V1 N1 -24.2(5) . . . . ?
C11 O1 V1 N2 55.5(5) . . . . ?
C11 O1 V1 Cl1 150.6(5) . . . . ?
C21 O2 V1 O1 84.8(9) . . . . ?
C21 O2 V1 O3 104.0(5) . . . . ?
C21 O2 V1 N1 10.1(5) . . . . ?
C21 O2 V1 N2 -69.9(5) . . . . ?
C21 O2 V1 Cl1 -164.7(5) . . . . ?
C74 O3 V1 O1 -167.8(8) . . . . ?
C71 O3 V1 O1 -26.3(5) . . . . ?
C74 O3 V1 O2 17.0(8) . . . . ?
C71 O3 V1 O2 158.5(5) . . . . ?
C74 O3 V1 N1 104.6(8) . . . . ?
C71 O3 V1 N1 -113.9(5) . . . . ?
C74 O3 V1 Cl1 -75.5(8) . . . . ?
C71 O3 V1 Cl1 66.0(5) . . . . ?
C27 N1 V1 O1 -137.5(4) . . . . ?
C17 N1 V1 O1 -21.5(4) . . . . ?
C1 N1 V1 O1 100.6(3) . . . . ?
C27 N1 V1 O2 28.6(4) . . . . ?
C17 N1 V1 O2 144.5(4) . . . . ?
C1 N1 V1 O2 -93.4(3) . . . . ?
C27 N1 V1 O3 -55.0(4) . . . . ?
C17 N1 V1 O3 61.0(4) . . . . ?
C1 N1 V1 O3 -176.9(3) . . . . ?
C27 N1 V1 N2 122.8(4) . . . . ?
C17 N1 V1 N2 -121.3(4) . . . . ?
C1 N1 V1 N2 0.8(3) . . . . ?
C3 N2 V1 O1 9.3(4) . . . . ?
C4 N2 V1 O1 131.4(4) . . . . ?
C2 N2 V1 O1 -113.0(4) . . . . ?
C3 N2 V1 O2 -176.9(4) . . . . ?
C4 N2 V1 O2 -54.8(4) . . . . ?
C2 N2 V1 O2 60.8(4) . . . . ?
C3 N2 V1 N1 95.8(4) . . . . ?
C4 N2 V1 N1 -142.2(4) . . . . ?
C2 N2 V1 N1 -26.5(3) . . . . ?
C3 N2 V1 Cl1 -83.9(4) . . . . ?
C4 N2 V1 Cl1 38.1(4) . . . . ?
C2 N2 V1 Cl1 153.8(3) . . . . ?

loop_
_platon_squeeze_void_nr
_platon_squeeze_void_average_x
_platon_squeeze_void_average_y
_platon_squeeze_void_average_z
_platon_squeeze_void_volume
_platon_squeeze_void_count_electrons
1 0.500 -0.500 0.248 533.5 188.6
